data_4069880
loop_
_publ_author_name
'Bomparola, Roberta'
'Davies, Robert P.'
'Gray, Tracey'
'White, Andrew J. P.'

_publ_section_title
;
 Structures of Lithium Ferrocenylenecuprates and Their Oxidative Coupling
 Reactions
;
_journal_issue 16
_journal_name_full Organometallics
_journal_page_first 4632
_journal_paper_doi 10.1021/om9004737
_journal_volume 28
_journal_year 2009
_chemical_absolute_configuration ad
_chemical_formula_moiety 'C44 H64 Cu2 Fe2 Li2 O6'
_chemical_formula_sum 'C44 H64 Cu2 Fe2 Li2 O6'
_chemical_formula_weight 941.61
_chemical_name_systematic
; 
 ? 
;
_space_group_IT_number 92
_symmetry_cell_setting tetragonal
_symmetry_space_group_name_Hall 'P 4abw 2nw'
_symmetry_space_group_name_H-M 'P 41 21 2'
_atom_sites_solution_hydrogens geom
_atom_sites_solution_primary direct
_atom_sites_solution_secondary difmap
_audit_creation_method SHELXL-97
_cell_angle_alpha 90.00
_cell_angle_beta 90.00
_cell_angle_gamma 90.00
_cell_formula_units_Z 4
_cell_length_a 10.61891(8)
_cell_length_b 10.61891(8)
_cell_length_c 38.1686(4)
_cell_measurement_reflns_used 19638
_cell_measurement_temperature 173(2)
_cell_measurement_theta_max 71.3684
_cell_measurement_theta_min 2.3118
_cell_volume 4303.94(6)
_computing_cell_refinement 'CrysAlis RED, Oxford Diffraction Ltd'
_computing_data_collection 'CrysAlis CCD, Oxford Diffraction Ltd'
_computing_data_reduction 'CrysAlis RED, Oxford Diffraction Ltd'
_computing_molecular_graphics 'Bruker SHELXTL'
_computing_publication_material 'Bruker SHELXTL'
_computing_structure_refinement 'SHELXL-97 (Sheldrick, 1997)'
_computing_structure_solution 'SHELXS-97 (Sheldrick, 1990)'
_diffrn_ambient_temperature 173(2)
_diffrn_detector_area_resol_mean 8.2556
_diffrn_measured_fraction_theta_full 0.998
_diffrn_measured_fraction_theta_max 0.998
_diffrn_measurement_device_type 'OD Xcalibur PX Ultra'
_diffrn_measurement_method 'omega scans'
_diffrn_radiation_monochromator graphite
_diffrn_radiation_source 'Enhance Ultra (Cu) X-ray Source'
_diffrn_radiation_type CuK\a
_diffrn_radiation_wavelength 1.54248
_diffrn_reflns_av_R_equivalents 0.0591
_diffrn_reflns_av_sigmaI/netI 0.0263
_diffrn_reflns_limit_h_max 13
_diffrn_reflns_limit_h_min -12
_diffrn_reflns_limit_k_max 13
_diffrn_reflns_limit_k_min -11
_diffrn_reflns_limit_l_max 45
_diffrn_reflns_limit_l_min -46
_diffrn_reflns_number 61480
_diffrn_reflns_theta_full 71.61
_diffrn_reflns_theta_max 71.60
_diffrn_reflns_theta_min 4.32
_diffrn_standards_number 0
_exptl_absorpt_coefficient_mu 6.763
_exptl_absorpt_correction_T_max 1.00000
_exptl_absorpt_correction_T_min 0.45113
_exptl_absorpt_correction_type multi-scan
_exptl_absorpt_process_details
; 
CrysAlis RED, Oxford Diffraction Ltd., 
Version 1.171.31.7 (release 18-10-2006 CrysAlis171 .NET) 
(compiled Oct 18 2006,16:28:17) 
Empirical absorption correction using spherical harmonics, 
implemented in SCALE3 ABSPACK scaling algorithm. 
;
_exptl_crystal_colour Red
_exptl_crystal_density_diffrn 1.453
_exptl_crystal_density_method 'not measured'
_exptl_crystal_description blocks
_exptl_crystal_F_000 1968
_exptl_crystal_size_max 0.30
_exptl_crystal_size_mid 0.16
_exptl_crystal_size_min 0.11
_refine_diff_density_max 0.290
_refine_diff_density_min -0.194
_refine_diff_density_rms 0.042
_refine_ls_abs_structure_details 'Flack H D (1983), Acta Cryst. A39, 876-881, 1666 Friedel pairs'
_refine_ls_abs_structure_Flack -0.021(4)
_refine_ls_extinction_method none
_refine_ls_goodness_of_fit_ref 1.061
_refine_ls_hydrogen_treatment constr
_refine_ls_matrix_type full
_refine_ls_number_parameters 270
_refine_ls_number_reflns 4187
_refine_ls_number_restraints 58
_refine_ls_restrained_S_all 1.107
_refine_ls_R_factor_all 0.0372
_refine_ls_R_factor_gt 0.0280
_refine_ls_shift/su_max 0.001
_refine_ls_shift/su_mean 0.000
_refine_ls_structure_factor_coef Fsqd
_refine_ls_weighting_details 'calc w=1/[\s^2^(Fo^2^)+(0.0405P)^2^+0.0000P] where P=(Fo^2^+2Fc^2^)/3'
_refine_ls_weighting_scheme calc
_refine_ls_wR_factor_gt 0.0665
_refine_ls_wR_factor_ref 0.0712
_reflns_number_gt 3531
_reflns_number_total 4187
_reflns_threshold_expression >2sigma(I)
_cod_data_source_file om9004737_si_002.cif
_cod_data_source_block 2
_cod_depositor_comments
;
The following automatic conversions were performed:

'_symmetry_cell_setting' value 'Tetragonal' changed to 'tetragonal'
according to /home/saulius/struct/CIF-dictionaries/cif_core.dic
dictionary named 'cif_core.dic' version 2.4.2 from 2011-04-26.

Automatic conversion script
Id: cif_fix_values 1715 2011-07-08 13:25:40Z adriana 
;
_cod_original_sg_symbol_H-M P4(1)2(1)2
_cod_database_code 4069880

loop_
_symmetry_equiv_pos_as_xyz
'x, y, z'
'-x, -y, z+1/2'
'-y+1/2, x+1/2, z+1/4'
'y+1/2, -x+1/2, z+3/4'
'-x+1/2, y+1/2, -z+1/4'
'x+1/2, -y+1/2, -z+3/4'
'y, x, -z'
'-y, -x, -z+1/2'

loop_
_atom_site_label
_atom_site_type_symbol
_atom_site_fract_x
_atom_site_fract_y
_atom_site_fract_z
_atom_site_U_iso_or_equiv
_atom_site_adp_type
_atom_site_occupancy
_atom_site_symmetry_multiplicity
_atom_site_calc_flag
_atom_site_refinement_flags
_atom_site_disorder_assembly
_atom_site_disorder_group
Fe Fe 0.60134(4) 0.46582(4) 0.426844(11) 0.03737(11) Uani 1 1 d . . .
Cu Cu 0.42806(4) 0.63455(4) 0.489969(10) 0.04199(12) Uani 1 1 d . . .
C1 C 0.4317(2) 0.5395(3) 0.44760(7) 0.0396(6) Uani 1 1 d . . .
C2 C 0.4555(3) 0.5831(3) 0.41228(7) 0.0442(7) Uani 1 1 d . . .
H2A H 0.4627 0.6691 0.4057 0.053 Uiso 1 1 calc R . .
C3 C 0.4665(3) 0.4798(3) 0.38881(7) 0.0469(7) Uani 1 1 d . . .
H3A H 0.4822 0.4844 0.3643 0.056 Uiso 1 1 calc R . .
C4 C 0.4496(3) 0.3684(3) 0.40881(8) 0.0467(7) Uani 1 1 d . . .
H4A H 0.4518 0.2845 0.4002 0.056 Uiso 1 1 calc R . .
C5 C 0.4289(2) 0.4055(3) 0.44390(8) 0.0421(7) Uani 1 1 d . . .
H5A H 0.4149 0.3485 0.4627 0.050 Uiso 1 1 calc R . .
C6 C 0.4353(3) 0.7305(3) 0.53262(7) 0.0406(7) Uani 1 1 d . . .
C7 C 0.3449(3) 0.7432(3) 0.56076(8) 0.0471(7) Uani 1 1 d . . .
H7A H 0.2564 0.7349 0.5581 0.057 Uiso 1 1 calc R . .
C8 C 0.4064(4) 0.7697(3) 0.59295(8) 0.0544(9) Uani 1 1 d . . .
H8A H 0.3669 0.7819 0.6150 0.065 Uiso 1 1 calc R . .
C9 C 0.5364(4) 0.7746(3) 0.58613(8) 0.0551(9) Uani 1 1 d . . .
H9A H 0.6009 0.7899 0.6028 0.066 Uiso 1 1 calc R . .
C10 C 0.5537(3) 0.7528(3) 0.54985(8) 0.0463(7) Uani 1 1 d . . .
H10A H 0.6331 0.7529 0.5384 0.056 Uiso 1 1 calc R . .
Li Li 0.3702(6) 0.8844(5) 0.49567(13) 0.0518(13) Uani 1 1 d . A .
O20 O 0.3284(3) 1.0368(2) 0.52130(6) 0.0656(7) Uani 1 1 d D . .
C21 C 0.4259(4) 1.1012(4) 0.53608(13) 0.0632(13) Uani 0.803(5) 1 d PDU A 1
H21A H 0.4355 1.1849 0.5250 0.076 Uiso 0.803(5) 1 calc PR A 1
H21B H 0.5056 1.0540 0.5333 0.076 Uiso 0.803(5) 1 calc PR A 1
C22 C 0.3928(5) 1.1150(4) 0.57426(11) 0.0610(13) Uani 0.803(5) 1 d PDU A 1
H22A H 0.4322 1.1910 0.5845 0.073 Uiso 0.803(5) 1 calc PR A 1
H22B H 0.4188 1.0400 0.5879 0.073 Uiso 0.803(5) 1 calc PR A 1
C23 C 0.2497(5) 1.1273(6) 0.57296(12) 0.0675(16) Uani 0.803(5) 1 d PDU A 1
H23A H 0.2111 1.0969 0.5950 0.081 Uiso 0.803(5) 1 calc PR A 1
H23B H 0.2244 1.2159 0.5691 0.081 Uiso 0.803(5) 1 calc PR A 1
C24 C 0.2120(4) 1.0476(5) 0.54312(13) 0.0746(15) Uani 0.803(5) 1 d PDU A 1
H24A H 0.1430 1.0874 0.5297 0.090 Uiso 0.803(5) 1 calc PR A 1
H24B H 0.1839 0.9636 0.5513 0.090 Uiso 0.803(5) 1 calc PR A 1
C21' C 0.4034(13) 1.0704(17) 0.5541(4) 0.049(4) Uiso 0.197(5) 1 d PDU A 2
H21C H 0.4485 0.9968 0.5639 0.059 Uiso 0.197(5) 1 calc PR A 2
H21D H 0.4634 1.1401 0.5499 0.059 Uiso 0.197(5) 1 calc PR A 2
C22' C 0.294(2) 1.110(3) 0.5766(3) 0.064(5) Uiso 0.197(5) 1 d PDU A 2
H22C H 0.3184 1.1807 0.5921 0.077 Uiso 0.197(5) 1 calc PR A 2
H22D H 0.2643 1.0391 0.5912 0.077 Uiso 0.197(5) 1 calc PR A 2
C23' C 0.1926(15) 1.151(2) 0.5509(5) 0.080(5) Uiso 0.197(5) 1 d PDU A 2
H23C H 0.1633 1.2378 0.5560 0.096 Uiso 0.197(5) 1 calc PR A 2
H23D H 0.1196 1.0932 0.5514 0.096 Uiso 0.197(5) 1 calc PR A 2
C24' C 0.2607(16) 1.1449(15) 0.5157(4) 0.070(4) Uiso 0.197(5) 1 d PDU A 2
H24C H 0.2014 1.1363 0.4958 0.084 Uiso 0.197(5) 1 calc PR A 2
H24D H 0.3160 1.2188 0.5119 0.084 Uiso 0.197(5) 1 calc PR A 2
O30 O 0.2183(2) 0.8710(2) 0.46688(5) 0.0578(6) Uani 1 1 d . . .
C31 C 0.1107(4) 0.8013(4) 0.47881(10) 0.0791(12) Uani 1 1 d . A .
H31A H 0.0621 0.8503 0.4963 0.095 Uiso 1 1 calc R . .
H31B H 0.1365 0.7203 0.4894 0.095 Uiso 1 1 calc R . .
C32 C 0.0342(4) 0.7798(5) 0.44594(14) 0.0926(14) Uani 1 1 d . . .
H32A H -0.0182 0.7030 0.4480 0.111 Uiso 1 1 calc R A .
H32B H -0.0209 0.8528 0.4409 0.111 Uiso 1 1 calc R . .
C33 C 0.1322(4) 0.7649(4) 0.41866(11) 0.0787(12) Uani 1 1 d . A .
H33A H 0.1667 0.6783 0.4186 0.094 Uiso 1 1 calc R . .
H33B H 0.0983 0.7843 0.3951 0.094 Uiso 1 1 calc R . .
C34 C 0.2288(4) 0.8572(4) 0.42912(8) 0.0638(9) Uani 1 1 d . A .
H34A H 0.3138 0.8267 0.4227 0.077 Uiso 1 1 calc R . .
H34B H 0.2139 0.9390 0.4174 0.077 Uiso 1 1 calc R . .
O40 O 0.5103(2) 0.9440(2) 0.46610(6) 0.0606(6) Uani 1 1 d . . .
C41 C 0.6228(3) 0.8740(3) 0.45794(9) 0.0592(9) Uani 1 1 d . A .
H41A H 0.6016 0.7861 0.4516 0.071 Uiso 1 1 calc R . .
H41B H 0.6807 0.8730 0.4783 0.071 Uiso 1 1 calc R . .
C42 C 0.6826(4) 0.9411(4) 0.42720(10) 0.0807(12) Uani 1 1 d . . .
H42A H 0.7560 0.9915 0.4349 0.097 Uiso 1 1 calc R A .
H42B H 0.7105 0.8801 0.4092 0.097 Uiso 1 1 calc R . .
C43 C 0.5799(4) 1.0250(4) 0.41314(9) 0.0733(11) Uani 1 1 d . A .
H43A H 0.6152 1.1018 0.4022 0.088 Uiso 1 1 calc R . .
H43B H 0.5273 0.9801 0.3958 0.088 Uiso 1 1 calc R . .
C44 C 0.5060(4) 1.0564(3) 0.44535(9) 0.0644(10) Uani 1 1 d . A .
H44A H 0.5446 1.1280 0.4580 0.077 Uiso 1 1 calc R . .
H44B H 0.4180 1.0784 0.4393 0.077 Uiso 1 1 calc R . .

loop_
_atom_site_aniso_label
_atom_site_aniso_U_11
_atom_site_aniso_U_22
_atom_site_aniso_U_33
_atom_site_aniso_U_23
_atom_site_aniso_U_13
_atom_site_aniso_U_12
Fe 0.0332(2) 0.0481(3) 0.0307(2) -0.0046(2) -0.00010(18) -0.00137(18)
Cu 0.0491(3) 0.0415(2) 0.0354(2) -0.00306(18) 0.00364(19) -0.00070(18)
C1 0.0308(13) 0.0474(16) 0.0405(14) -0.0044(13) 0.0030(11) 0.0033(13)
C2 0.0462(17) 0.0478(17) 0.0387(15) -0.0010(13) -0.0005(13) 0.0031(14)
C3 0.0398(16) 0.0630(19) 0.0381(15) -0.0051(14) -0.0047(13) 0.0050(14)
C4 0.0351(16) 0.0515(18) 0.0535(17) -0.0168(14) -0.0023(13) -0.0020(13)
C5 0.0305(14) 0.0521(17) 0.0436(15) -0.0018(13) 0.0019(12) -0.0031(13)
C6 0.0521(18) 0.0336(15) 0.0363(14) 0.0049(12) 0.0034(13) 0.0009(13)
C7 0.056(2) 0.0374(16) 0.0479(17) 0.0037(13) 0.0105(15) 0.0063(14)
C8 0.094(3) 0.0330(16) 0.0366(16) -0.0027(13) 0.0135(17) 0.0036(17)
C9 0.083(3) 0.0415(17) 0.0412(16) -0.0022(13) -0.0084(17) -0.0170(17)
C10 0.0551(19) 0.0390(15) 0.0448(16) 0.0025(13) 0.0049(15) -0.0069(14)
Li 0.071(4) 0.041(3) 0.043(3) -0.002(2) 0.003(3) 0.002(2)
O20 0.0908(19) 0.0553(15) 0.0508(14) -0.0138(11) 0.0026(12) 0.0106(13)
C21 0.061(3) 0.061(3) 0.068(3) -0.011(2) 0.008(2) 0.001(2)
C22 0.086(4) 0.044(2) 0.053(2) 0.007(2) -0.016(2) -0.004(2)
C23 0.082(4) 0.072(3) 0.048(3) -0.006(2) 0.020(3) -0.009(3)
C24 0.058(3) 0.085(3) 0.081(3) -0.026(3) 0.008(2) 0.006(3)
O30 0.0648(15) 0.0642(15) 0.0444(12) 0.0019(11) 0.0032(11) -0.0003(12)
C31 0.076(3) 0.094(3) 0.067(2) 0.009(2) 0.013(2) -0.021(2)
C32 0.066(3) 0.094(3) 0.118(4) 0.017(3) -0.017(3) -0.016(2)
C33 0.095(3) 0.075(3) 0.067(2) 0.001(2) -0.022(2) -0.007(2)
C34 0.079(3) 0.073(2) 0.0394(17) 0.0001(17) -0.0014(17) 0.006(2)
O40 0.0730(16) 0.0476(13) 0.0613(14) 0.0129(11) 0.0193(12) 0.0049(12)
C41 0.058(2) 0.052(2) 0.067(2) 0.0029(17) 0.0046(17) -0.0022(17)
C42 0.088(3) 0.089(3) 0.066(2) 0.001(2) 0.027(2) 0.006(2)
C43 0.101(3) 0.071(3) 0.048(2) 0.0101(19) 0.005(2) -0.010(2)
C44 0.073(2) 0.051(2) 0.070(2) 0.0180(18) 0.007(2) -0.0001(18)

loop_
_atom_type_symbol
_atom_type_description
_atom_type_scat_dispersion_real
_atom_type_scat_dispersion_imag
_atom_type_scat_source
C C 0.0181 0.0091 'International Tables Vol C Tables 4.2.6.8 and 6.1.1.4'
H H 0.0000 0.0000 'International Tables Vol C Tables 4.2.6.8 and 6.1.1.4'
Li Li 0.0008 0.0003 'International Tables Vol C Tables 4.2.6.8 and 6.1.1.4'
O O 0.0492 0.0322 'International Tables Vol C Tables 4.2.6.8 and 6.1.1.4'
Fe Fe -1.1336 3.1974 'International Tables Vol C Tables 4.2.6.8 and 6.1.1.4'
Cu Cu -1.9646 0.5888 'International Tables Vol C Tables 4.2.6.8 and 6.1.1.4'

loop_
_geom_angle_atom_site_label_1
_geom_angle_atom_site_label_2
_geom_angle_atom_site_label_3
_geom_angle
_geom_angle_site_symmetry_1
_geom_angle_site_symmetry_3
C4 Fe C7 110.13(13) . 7_556
C4 Fe C8 114.29(13) . 7_556
C7 Fe C8 40.76(12) 7_556 7_556
C4 Fe C3 40.71(13) . .
C7 Fe C3 136.82(12) 7_556 .
C8 Fe C3 111.90(12) 7_556 .
C4 Fe C5 40.52(12) . .
C7 Fe C5 113.01(13) 7_556 .
C8 Fe C5 143.59(14) 7_556 .
C3 Fe C5 67.78(12) . .
C4 Fe C9 144.68(12) . 7_556
C7 Fe C9 67.78(14) 7_556 7_556
C8 Fe C9 40.21(15) 7_556 7_556
C3 Fe C9 115.55(13) . 7_556
C5 Fe C9 174.68(13) . 7_556
C4 Fe C10 173.74(12) . 7_556
C7 Fe C10 66.90(13) 7_556 7_556
C8 Fe C10 67.43(13) 7_556 7_556
C3 Fe C10 145.09(13) . 7_556
C5 Fe C10 134.64(12) . 7_556
C9 Fe C10 40.31(12) 7_556 7_556
C4 Fe C2 67.74(12) . .
C7 Fe C2 177.30(12) 7_556 .
C8 Fe C2 138.11(13) 7_556 .
C3 Fe C2 40.48(11) . .
C5 Fe C2 66.61(12) . .
C9 Fe C2 112.87(14) 7_556 .
C10 Fe C2 115.39(13) 7_556 .
C4 Fe C6 133.66(12) . 7_556
C7 Fe C6 41.00(11) 7_556 7_556
C8 Fe C6 69.61(11) 7_556 7_556
C3 Fe C6 174.36(13) . 7_556
C5 Fe C6 107.62(11) . 7_556
C9 Fe C6 69.29(12) 7_556 7_556
C10 Fe C6 40.51(12) 7_556 7_556
C2 Fe C6 141.67(11) . 7_556
C4 Fe C1 68.93(11) . .
C7 Fe C1 140.87(12) 7_556 .
C8 Fe C1 176.26(14) 7_556 .
C3 Fe C1 69.09(11) . .
C5 Fe C1 40.12(11) . .
C9 Fe C1 136.05(14) 7_556 .
C10 Fe C1 109.58(12) 7_556 .
C2 Fe C1 40.48(11) . .
C6 Fe C1 109.77(11) 7_556 .
C1 Cu C6 176.56(12) . .
C1 Cu Li 125.90(14) . .
C6 Cu Li 55.01(14) . .
C5 C1 C2 103.3(2) . .
C5 C1 Cu 127.6(2) . .
C2 C1 Cu 128.6(2) . .
C5 C1 Fe 67.25(15) . .
C2 C1 Fe 67.76(16) . .
Cu C1 Fe 122.00(13) . .
C3 C2 C1 110.8(3) . .
C3 C2 Fe 69.03(16) . .
C1 C2 Fe 71.76(16) . .
C4 C3 C2 107.1(2) . .
C4 C3 Fe 69.27(16) . .
C2 C3 Fe 70.49(17) . .
C5 C4 C3 107.3(3) . .
C5 C4 Fe 70.19(16) . .
C3 C4 Fe 70.02(17) . .
C4 C5 C1 111.6(3) . .
C4 C5 Fe 69.30(16) . .
C1 C5 Fe 72.63(16) . .
C10 C6 C7 103.0(2) . .
C10 C6 Cu 120.6(2) . .
C7 C6 Cu 130.7(2) . .
C10 C6 Fe 68.55(16) . 7_556
C7 C6 Fe 67.35(15) . 7_556
Cu C6 Fe 106.54(13) . 7_556
C10 C6 Li 115.6(2) . .
C7 C6 Li 101.1(2) . .
Cu C6 Li 80.97(16) . .
Fe C6 Li 168.4(2) 7_556 .
C8 C7 C6 110.9(3) . .
C8 C7 Fe 69.85(18) . 7_556
C6 C7 Fe 71.65(16) . 7_556
C9 C8 C7 107.4(3) . .
C9 C8 Fe 70.14(19) . 7_556
C7 C8 Fe 69.39(17) . 7_556
C8 C9 C10 107.6(3) . .
C8 C9 Fe 69.64(18) . 7_556
C10 C9 Fe 70.36(17) . 7_556
C9 C10 C6 111.1(3) . .
C9 C10 Fe 69.33(17) . 7_556
C6 C10 Fe 70.94(16) . 7_556
O20 Li O30 98.9(3) . .
O20 Li O40 101.1(3) . .
O30 Li O40 108.9(3) . .
O20 Li C6 110.9(3) . .
O30 Li C6 123.3(3) . .
O40 Li C6 110.9(3) . .
O20 Li Cu 154.2(3) . .
O30 Li Cu 94.0(2) . .
O40 Li Cu 95.5(2) . .
C6 Li Cu 44.01(12) . .
C21 O20 C24 111.0(3) . .
C24' O20 C21' 101.9(9) . .
C21 O20 Li 117.0(3) . .
C24' O20 Li 137.6(7) . .
C24 O20 Li 122.2(3) . .
C21' O20 Li 119.3(6) . .
O20 C21 C22 105.8(4) . .
C21 C22 C23 102.1(3) . .
C24 C23 C22 104.2(4) . .
C23 C24 O20 104.5(4) . .
C22' C21' O20 97.5(9) . .
C21' C22' C23' 105.0(8) . .
C22' C23' C24' 102.6(8) . .
O20 C24' C23' 98.5(9) . .
C31 O30 C34 108.9(3) . .
C31 O30 Li 121.0(3) . .
C34 O30 Li 120.1(3) . .
O30 C31 C32 104.0(3) . .
C33 C32 C31 102.8(4) . .
C34 C33 C32 103.1(3) . .
O30 C34 C33 106.4(3) . .
C44 O40 C41 109.7(3) . .
C44 O40 Li 124.0(3) . .
C41 O40 Li 125.7(3) . .
O40 C41 C42 105.8(3) . .
C43 C42 C41 104.5(3) . .
C44 C43 C42 102.6(3) . .
O40 C44 C43 104.6(3) . .

loop_
_geom_bond_atom_site_label_1
_geom_bond_atom_site_label_2
_geom_bond_distance
_geom_bond_site_symmetry_2
Fe C4 2.035(3) .
Fe C7 2.035(3) 7_556
Fe C8 2.041(3) 7_556
Fe C3 2.045(3) .
Fe C5 2.046(3) .
Fe C9 2.048(3) 7_556
Fe C10 2.061(3) 7_556
Fe C2 2.064(3) .
Fe C6 2.093(3) 7_556
Fe C1 2.118(3) .
Cu C1 1.907(3) .
Cu C6 1.922(3) .
Cu Li 2.732(5) .
C1 C5 1.430(4) .
C1 C2 1.448(4) .
C2 C3 1.421(4) .
C3 C4 1.419(4) .
C4 C5 1.413(4) .
C6 C10 1.439(4) .
C6 C7 1.447(4) .
C6 Fe 2.093(3) 7_556
C6 Li 2.266(6) .
C7 C8 1.420(4) .
C7 Fe 2.035(3) 7_556
C8 C9 1.406(5) .
C8 Fe 2.041(3) 7_556
C9 C10 1.416(4) .
C9 Fe 2.048(3) 7_556
C10 Fe 2.061(3) 7_556
Li O20 1.943(6) .
Li O30 1.956(6) .
Li O40 1.972(6) .
O20 C21 1.363(5) .
O20 C24' 1.371(12) .
O20 C24 1.494(5) .
O20 C21' 1.526(12) .
C21 C22 1.506(6) .
C22 C23 1.525(7) .
C23 C24 1.475(6) .
C21' C22' 1.504(13) .
C22' C23' 1.522(14) .
C23' C24' 1.527(14) .
O30 C31 1.436(4) .
O30 C34 1.453(4) .
C31 C32 1.512(6) .
C32 C33 1.481(6) .
C33 C34 1.474(5) .
O40 C44 1.433(4) .
O40 C41 1.441(4) .
C41 C42 1.513(5) .
C42 C43 1.507(6) .
C43 C44 1.496(5) .
